data_7012457
loop_
_publ_author_name
'Moser, Daniel F.'
'Grocholl, Luke'
'Stahl, Lothar'
'Staples, Richard J.'

_publ_section_title
;
 Bis(tert-butylamido)- and bis(arylamido)cyclodiphosph(iii)azane
 complexes of Ti, V, Zr and Hf: ligand substituent effects and
 coordination number
;
_journal_issue 7
_journal_name_full 'Dalton Transactions'
_journal_page_first 1402
_journal_paper_doi 10.1039/b211009a
_journal_year 2003
_chemical_formula_sum 'C24 H36 Cl N4 O P2 V'
_chemical_formula_weight 544.90
_chemical_name_systematic
; 
? 
;
_space_group_IT_number 14
_symmetry_cell_setting monoclinic
_symmetry_space_group_name_Hall '-P 2ybc'
_symmetry_space_group_name_H-M 'P 1 21/c 1'
_atom_sites_solution_hydrogens geom
_atom_sites_solution_primary direct
_atom_sites_solution_secondary difmap
_audit_creation_method SHELXL-97
_cell_angle_alpha 90.00
_cell_angle_beta 102.520(1)
_cell_angle_gamma 90.00
_cell_formula_units_Z 4
_cell_length_a 10.4689(1)
_cell_length_b 12.8799(2)
_cell_length_c 20.9860(1)
_cell_measurement_reflns_used 209
_cell_measurement_temperature 213(2)
_cell_measurement_theta_max 20.27
_cell_measurement_theta_min 2.55
_cell_volume 2762.43(5)
_computing_cell_refinement 'SMART (Bruker, V4.050, 1995)'
_computing_data_collection 'ASTRO (Bruker, V4.050, 1995)'
_computing_data_reduction 'SAINT (Bruker, V5.A06, 1997)'
_computing_molecular_graphics 'SHELXTL (Bruker, 1998, ver 5.10)'
_computing_publication_material 'CIFTAB (Sheldrick, 1993)'
_computing_structure_refinement 'SHELXL-97 (Sheldrick, 1997)'
_computing_structure_solution 'SHELXS-97 (Sheldrick, 1990)'
_diffrn_ambient_temperature 213(2)
_diffrn_detector_area_resol_mean 836.6
_diffrn_measured_fraction_theta_full 0.910
_diffrn_measured_fraction_theta_max 0.910
_diffrn_measurement_device_type CCD
_diffrn_measurement_method '\w, 0.3 deg'
_diffrn_radiation_monochromator graphite
_diffrn_radiation_source 'normal-focus sealed tube'
_diffrn_radiation_type MoK\a
_diffrn_radiation_wavelength 0.71073
_diffrn_reflns_av_R_equivalents 0.0335
_diffrn_reflns_av_sigmaI/netI 0.0390
_diffrn_reflns_limit_h_max 9
_diffrn_reflns_limit_h_min -13
_diffrn_reflns_limit_k_max 9
_diffrn_reflns_limit_k_min -16
_diffrn_reflns_limit_l_max 27
_diffrn_reflns_limit_l_min -27
_diffrn_reflns_number 17903
_diffrn_reflns_theta_full 27.58
_diffrn_reflns_theta_max 27.58
_diffrn_reflns_theta_min 1.87
_diffrn_standards_decay_% <1
_diffrn_standards_interval_count 0
_diffrn_standards_number 0
_exptl_absorpt_coefficient_mu 0.595
_exptl_absorpt_correction_T_max 0.9605
_exptl_absorpt_correction_T_min 0.9165
_exptl_absorpt_correction_type empirical
_exptl_crystal_colour red
_exptl_crystal_density_diffrn 1.310
_exptl_crystal_density_method 'not measured'
_exptl_crystal_description block
_exptl_crystal_F_000 1144
_exptl_crystal_size_max 0.22
_exptl_crystal_size_mid 0.14
_exptl_crystal_size_min 0.14
_refine_diff_density_max 0.919
_refine_diff_density_min -0.448
_refine_diff_density_rms 0.052
_refine_ls_extinction_method none
_refine_ls_goodness_of_fit_ref 1.030
_refine_ls_hydrogen_treatment constr
_refine_ls_matrix_type full
_refine_ls_number_parameters 298
_refine_ls_number_reflns 5822
_refine_ls_number_restraints 0
_refine_ls_restrained_S_all 1.030
_refine_ls_R_factor_all 0.0554
_refine_ls_R_factor_gt 0.0355
_refine_ls_shift/su_max 0.005
_refine_ls_shift/su_mean 0.000
_refine_ls_structure_factor_coef Fsqd
_refine_ls_weighting_details 'calc w=1/[\s^2^(Fo^2^)+(0.0481P)^2^+0.7521P] where P=(Fo^2^+2Fc^2^)/3'
_refine_ls_weighting_scheme calc
_refine_ls_wR_factor_gt 0.0877
_refine_ls_wR_factor_ref 0.0952
_reflns_number_gt 4482
_reflns_number_total 5822
_reflns_threshold_expression >2sigma(I)
_cod_data_source_file b211009a.txt
_cod_data_source_block 9
_cod_depositor_comments
;
The following automatic conversions were performed:
'_symmetry_cell_setting' value 'Monoclinic' changed to 'monoclinic'
according to '/home/saulius/struct/CIF-dictionaries/cif_core.dic'
dictionary named 'cif_core.dic' version 2.4.1 from 2010-06-29.

Automatic conversion script
Id: cif_fix_enum 1527 2010-12-29 10:47:43Z saulius 
;
_cod_original_sg_symbol_H-M P2(1)/c
_cod_database_code 7012457

loop_
_symmetry_equiv_pos_as_xyz
'x, y, z'
'-x, y+1/2, -z+1/2'
'-x, -y, -z'
'x, -y-1/2, z-1/2'

loop_
_atom_site_label
_atom_site_type_symbol
_atom_site_fract_x
_atom_site_fract_y
_atom_site_fract_z
_atom_site_U_iso_or_equiv
_atom_site_adp_type
_atom_site_occupancy
_atom_site_symmetry_multiplicity
_atom_site_calc_flag
_atom_site_refinement_flags
_atom_site_disorder_assembly
_atom_site_disorder_group
V1 V 0.30552(3) 0.21227(3) 0.043111(17) 0.02443(10) Uani 1 1 d . . .
P1 P 0.15490(5) 0.37912(4) 0.07755(3) 0.02882(14) Uani 1 1 d . . .
P2 P 0.08406(5) 0.18650(4) 0.10027(3) 0.02839(13) Uani 1 1 d . . .
Cl1 Cl 0.32867(6) 0.15994(5) -0.05815(3) 0.04140(15) Uani 1 1 d . . .
N1 N 0.10534(16) 0.26311(13) 0.03169(8) 0.0266(4) Uani 1 1 d . . .
N2 N 0.11458(17) 0.30506(13) 0.13920(9) 0.0306(4) Uani 1 1 d . . .
N3 N 0.31409(16) 0.35471(13) 0.07404(9) 0.0293(4) Uani 1 1 d . . .
N4 N 0.22838(16) 0.12517(13) 0.10044(9) 0.0274(4) Uani 1 1 d . . .
C1 C -0.0041(2) 0.26696(17) -0.02882(11) 0.0332(5) Uani 1 1 d . . .
C2 C 0.0393(2) 0.33761(19) -0.07849(12) 0.0419(6) Uani 1 1 d . . .
H2A H 0.1181 0.3098 -0.0893 0.063 Uiso 1 1 calc R . .
H2B H 0.0569 0.4066 -0.0601 0.063 Uiso 1 1 calc R . .
H2C H -0.0295 0.3414 -0.1177 0.063 Uiso 1 1 calc R . .
C3 C -0.1293(2) 0.3099(2) -0.01166(13) 0.0459(6) Uani 1 1 d . . .
H3A H -0.1564 0.2645 0.0198 0.069 Uiso 1 1 calc R . .
H3B H -0.1981 0.3135 -0.0509 0.069 Uiso 1 1 calc R . .
H3C H -0.1125 0.3788 0.0069 0.069 Uiso 1 1 calc R . .
C4 C -0.0260(2) 0.15640(19) -0.05538(13) 0.0469(6) Uani 1 1 d . . .
H4A H -0.0535 0.1125 -0.0232 0.070 Uiso 1 1 calc R . .
H4B H 0.0548 0.1297 -0.0645 0.070 Uiso 1 1 calc R . .
H4C H -0.0933 0.1568 -0.0952 0.070 Uiso 1 1 calc R . .
C5 C 0.1276(2) 0.33060(18) 0.20902(11) 0.0356(5) Uani 1 1 d . . .
C6 C 0.0349(3) 0.2608(2) 0.23745(13) 0.0522(7) Uani 1 1 d . . .
H6A H -0.0543 0.2714 0.2134 0.078 Uiso 1 1 calc R . .
H6B H 0.0412 0.2782 0.2830 0.078 Uiso 1 1 calc R . .
H6C H 0.0591 0.1887 0.2339 0.078 Uiso 1 1 calc R . .
C7 C 0.0868(3) 0.44451(19) 0.21453(13) 0.0489(6) Uani 1 1 d . . .
H7A H 0.1453 0.4895 0.1971 0.073 Uiso 1 1 calc R . .
H7B H 0.0915 0.4615 0.2600 0.073 Uiso 1 1 calc R . .
H7C H -0.0021 0.4543 0.1899 0.073 Uiso 1 1 calc R . .
C8 C 0.2691(3) 0.3137(2) 0.24657(12) 0.0513(7) Uani 1 1 d . . .
H8A H 0.3272 0.3580 0.2285 0.077 Uiso 1 1 calc R . .
H8B H 0.2933 0.2416 0.2427 0.077 Uiso 1 1 calc R . .
H8C H 0.2761 0.3307 0.2922 0.077 Uiso 1 1 calc R . .
C9 C 0.4167(2) 0.42769(16) 0.09352(10) 0.0298(5) Uani 1 1 d . . .
C10 C 0.5290(2) 0.41919(18) 0.06747(12) 0.0393(5) Uani 1 1 d . . .
H10A H 0.5350 0.3655 0.0379 0.047 Uiso 1 1 calc R . .
C11 C 0.6311(2) 0.4893(2) 0.08502(13) 0.0470(6) Uani 1 1 d . . .
H11A H 0.7063 0.4817 0.0678 0.056 Uiso 1 1 calc R . .
C12 C 0.6241(3) 0.5700(2) 0.12746(13) 0.0487(7) Uani 1 1 d . . .
H12A H 0.6933 0.6176 0.1389 0.058 Uiso 1 1 calc R . .
C13 C 0.5137(3) 0.57942(19) 0.15270(14) 0.0497(7) Uani 1 1 d . . .
H13A H 0.5077 0.6344 0.1814 0.060 Uiso 1 1 calc R . .
C14 C 0.4111(2) 0.50920(17) 0.13652(12) 0.0405(6) Uani 1 1 d . . .
H14A H 0.3371 0.5167 0.1548 0.049 Uiso 1 1 calc R . .
C15 C 0.26915(19) 0.03208(15) 0.13463(10) 0.0264(4) Uani 1 1 d . . .
C16 C 0.3469(2) -0.03735(16) 0.10831(11) 0.0316(5) Uani 1 1 d . . .
H16A H 0.3714 -0.0207 0.0690 0.038 Uiso 1 1 calc R . .
C17 C 0.3882(2) -0.12999(17) 0.13933(12) 0.0369(5) Uani 1 1 d . . .
H17A H 0.4411 -0.1753 0.1212 0.044 Uiso 1 1 calc R . .
C18 C 0.3522(2) -0.15636(18) 0.19693(12) 0.0420(6) Uani 1 1 d . . .
H18A H 0.3794 -0.2197 0.2177 0.050 Uiso 1 1 calc R . .
C19 C 0.2761(3) -0.08907(19) 0.22349(12) 0.0444(6) Uani 1 1 d . . .
H19A H 0.2519 -0.1066 0.2627 0.053 Uiso 1 1 calc R . .
C20 C 0.2345(2) 0.00479(17) 0.19299(11) 0.0367(5) Uani 1 1 d . . .
H20A H 0.1827 0.0501 0.2118 0.044 Uiso 1 1 calc R . .
O1 O 0.49972(14) 0.17234(11) 0.08636(7) 0.0315(3) Uani 1 1 d . . .
C21 C 0.5462(2) 0.18598(19) 0.15668(11) 0.0376(5) Uani 1 1 d . . .
H21A H 0.4803 0.1622 0.1802 0.045 Uiso 1 1 calc R . .
H21B H 0.5662 0.2591 0.1674 0.045 Uiso 1 1 calc R . .
C22 C 0.6664(3) 0.1213(3) 0.17368(16) 0.0743(10) Uani 1 1 d . . .
H22A H 0.7290 0.1514 0.2106 0.089 Uiso 1 1 calc R . .
H22B H 0.6452 0.0506 0.1851 0.089 Uiso 1 1 calc R . .
C23 C 0.7207(3) 0.1212(3) 0.11448(15) 0.0704(10) Uani 1 1 d . . .
H23A H 0.7703 0.0574 0.1119 0.084 Uiso 1 1 calc R . .
H23B H 0.7786 0.1809 0.1144 0.084 Uiso 1 1 calc R . .
C24 C 0.6039(2) 0.1277(2) 0.05851(12) 0.0426(6) Uani 1 1 d . . .
H24A H 0.6226 0.1722 0.0238 0.051 Uiso 1 1 calc R . .
H24B H 0.5791 0.0586 0.0405 0.051 Uiso 1 1 calc R . .

loop_
_atom_site_aniso_label
_atom_site_aniso_U_11
_atom_site_aniso_U_22
_atom_site_aniso_U_33
_atom_site_aniso_U_23
_atom_site_aniso_U_13
_atom_site_aniso_U_12
V1 0.02588(19) 0.02450(18) 0.02341(19) -0.00009(14) 0.00644(14) -0.00173(13)
P1 0.0292(3) 0.0273(3) 0.0294(3) -0.0004(2) 0.0050(2) 0.0018(2)
P2 0.0244(3) 0.0314(3) 0.0298(3) 0.0020(2) 0.0066(2) -0.0009(2)
Cl1 0.0465(3) 0.0519(3) 0.0271(3) -0.0024(3) 0.0109(3) 0.0069(3)
N1 0.0249(9) 0.0274(9) 0.0262(9) 0.0006(7) 0.0025(7) -0.0008(7)
N2 0.0308(9) 0.0336(10) 0.0285(10) 0.0000(8) 0.0091(8) 0.0030(7)
N3 0.0294(9) 0.0265(9) 0.0323(10) -0.0014(8) 0.0076(8) -0.0026(7)
N4 0.0255(9) 0.0275(9) 0.0295(10) 0.0031(8) 0.0065(7) 0.0003(7)
C1 0.0278(11) 0.0388(12) 0.0287(12) 0.0013(10) -0.0032(9) -0.0006(9)
C2 0.0430(14) 0.0484(14) 0.0318(13) 0.0068(11) 0.0029(11) 0.0048(11)
C3 0.0285(12) 0.0574(16) 0.0484(15) 0.0064(13) 0.0008(11) 0.0037(10)
C4 0.0439(14) 0.0462(14) 0.0425(15) -0.0035(12) -0.0081(12) -0.0085(11)
C5 0.0388(13) 0.0408(13) 0.0292(12) -0.0028(10) 0.0118(10) 0.0046(10)
C6 0.0614(17) 0.0581(16) 0.0450(16) -0.0010(13) 0.0289(14) 0.0003(13)
C7 0.0584(17) 0.0469(15) 0.0441(15) -0.0118(12) 0.0168(13) 0.0083(12)
C8 0.0537(16) 0.0639(17) 0.0324(14) 0.0013(13) 0.0012(12) 0.0051(13)
C9 0.0321(11) 0.0256(10) 0.0302(12) 0.0039(9) 0.0034(9) -0.0030(8)
C10 0.0442(14) 0.0353(12) 0.0410(14) -0.0024(11) 0.0151(11) -0.0095(10)
C11 0.0399(14) 0.0484(15) 0.0555(16) 0.0025(13) 0.0167(12) -0.0127(11)
C12 0.0466(15) 0.0410(14) 0.0547(17) 0.0022(13) 0.0030(13) -0.0194(11)
C13 0.0531(16) 0.0335(13) 0.0582(17) -0.0130(12) 0.0027(13) -0.0085(11)
C14 0.0384(13) 0.0336(12) 0.0498(15) -0.0080(11) 0.0106(11) -0.0017(9)
C15 0.0260(10) 0.0259(10) 0.0261(11) 0.0005(9) 0.0026(8) -0.0040(8)
C16 0.0338(12) 0.0318(11) 0.0317(12) 0.0020(9) 0.0125(10) -0.0022(9)
C17 0.0351(12) 0.0339(12) 0.0430(14) 0.0032(11) 0.0111(11) 0.0054(9)
C18 0.0486(14) 0.0357(12) 0.0406(14) 0.0125(11) 0.0074(12) 0.0077(10)
C19 0.0619(17) 0.0431(14) 0.0312(13) 0.0095(11) 0.0166(12) 0.0028(12)
C20 0.0464(14) 0.0343(12) 0.0332(12) 0.0018(10) 0.0166(11) 0.0043(10)
O1 0.0270(8) 0.0405(8) 0.0271(8) -0.0038(7) 0.0062(6) 0.0020(6)
C21 0.0355(12) 0.0479(14) 0.0270(12) -0.0047(10) 0.0013(10) -0.0004(10)
C22 0.0549(19) 0.106(3) 0.0539(19) -0.0012(19) -0.0058(15) 0.0232(18)
C23 0.0329(15) 0.120(3) 0.0565(19) -0.0146(19) 0.0054(13) 0.0150(16)
C24 0.0309(12) 0.0571(15) 0.0424(14) -0.0076(12) 0.0134(11) 0.0030(11)

loop_
_atom_type_symbol
_atom_type_description
_atom_type_scat_dispersion_real
_atom_type_scat_dispersion_imag
_atom_type_scat_source
C C 0.0033 0.0016 'International Tables Vol C Tables 4.2.6.8 and 6.1.1.4'
H H 0.0000 0.0000 'International Tables Vol C Tables 4.2.6.8 and 6.1.1.4'
N N 0.0061 0.0033 'International Tables Vol C Tables 4.2.6.8 and 6.1.1.4'
P P 0.1023 0.0942 'International Tables Vol C Tables 4.2.6.8 and 6.1.1.4'
Cl Cl 0.1484 0.1585 'International Tables Vol C Tables 4.2.6.8 and 6.1.1.4'
V V 0.3005 0.5294 'International Tables Vol C Tables 4.2.6.8 and 6.1.1.4'
O O 0.0106 0.0060 'International Tables Vol C Tables 4.2.6.8 and 6.1.1.4'

loop_
_geom_angle_atom_site_label_1
_geom_angle_atom_site_label_2
_geom_angle_atom_site_label_3
_geom_angle
_geom_angle_site_symmetry_1
_geom_angle_site_symmetry_3
_geom_angle_publ_flag
N3 V1 N4 109.49(7) . . ?
N3 V1 O1 96.69(7) . . ?
N4 V1 O1 94.83(6) . . ?
N3 V1 N1 73.97(7) . . ?
N4 V1 N1 73.76(7) . . ?
O1 V1 N1 161.19(6) . . ?
N3 V1 Cl1 125.54(6) . . ?
N4 V1 Cl1 123.08(6) . . ?
O1 V1 Cl1 92.38(4) . . ?
N1 V1 Cl1 106.35(5) . . ?
N3 V1 P1 35.97(5) . . ?
N4 V1 P1 87.21(5) . . ?
O1 V1 P1 127.69(4) . . ?
N1 V1 P1 38.94(5) . . ?
Cl1 V1 P1 129.24(2) . . ?
N3 V1 P2 87.26(5) . . ?
N4 V1 P2 35.68(5) . . ?
O1 V1 P2 126.03(4) . . ?
N1 V1 P2 39.08(5) . . ?
Cl1 V1 P2 127.95(2) . . ?
P1 V1 P2 55.665(17) . . ?
N3 P1 N2 109.15(9) . . ?
N3 P1 N1 89.71(8) . . ?
N2 P1 N1 81.55(8) . . ?
N3 P1 P2 98.51(6) . . ?
N2 P1 P2 39.67(6) . . ?
N1 P1 P2 42.24(6) . . ?
N3 P1 V1 41.74(6) . . ?
N2 P1 V1 90.69(6) . . ?
N1 P1 V1 49.21(5) . . ?
P2 P1 V1 62.196(18) . . ?
N4 P2 N2 109.61(9) . . ?
N4 P2 N1 89.57(8) . . ?
N2 P2 N1 81.45(8) . . ?
N4 P2 P1 98.69(6) . . ?
N2 P2 P1 39.76(6) . . ?
N1 P2 P1 42.06(6) . . ?
N4 P2 V1 41.71(6) . . ?
N2 P2 V1 90.70(6) . . ?
N1 P2 V1 49.18(5) . . ?
P1 P2 V1 62.139(18) . . ?
C1 N1 P1 120.07(13) . . ?
C1 N1 P2 119.10(13) . . ?
P1 N1 P2 95.69(9) . . ?
C1 N1 V1 129.96(13) . . ?
P1 N1 V1 91.85(7) . . ?
P2 N1 V1 91.74(7) . . ?
C5 N2 P2 129.25(15) . . ?
C5 N2 P1 129.25(15) . . ?
P2 N2 P1 100.57(9) . . ?
C9 N3 P1 123.28(14) . . ?
C9 N3 V1 134.37(14) . . ?
P1 N3 V1 102.29(8) . . ?
C15 N4 P2 124.32(14) . . ?
C15 N4 V1 133.05(13) . . ?
P2 N4 V1 102.61(8) . . ?
N1 C1 C2 108.01(17) . . ?
N1 C1 C4 107.56(17) . . ?
C2 C1 C4 110.5(2) . . ?
N1 C1 C3 110.12(18) . . ?
C2 C1 C3 109.95(19) . . ?
C4 C1 C3 110.64(19) . . ?
N2 C5 C8 110.38(19) . . ?
N2 C5 C6 108.94(19) . . ?
C8 C5 C6 109.8(2) . . ?
N2 C5 C7 108.60(19) . . ?
C8 C5 C7 110.5(2) . . ?
C6 C5 C7 108.6(2) . . ?
C14 C9 C10 117.9(2) . . ?
C14 C9 N3 123.3(2) . . ?
C10 C9 N3 118.79(19) . . ?
C11 C10 C9 120.5(2) . . ?
C12 C11 C10 121.0(2) . . ?
C13 C12 C11 118.8(2) . . ?
C12 C13 C14 121.2(2) . . ?
C13 C14 C9 120.6(2) . . ?
C20 C15 C16 117.97(19) . . ?
C20 C15 N4 123.45(19) . . ?
C16 C15 N4 118.57(18) . . ?
C17 C16 C15 120.9(2) . . ?
C16 C17 C18 120.4(2) . . ?
C19 C18 C17 119.4(2) . . ?
C18 C19 C20 120.8(2) . . ?
C19 C20 C15 120.5(2) . . ?
C21 O1 C24 109.72(16) . . ?
C21 O1 V1 119.05(12) . . ?
C24 O1 V1 131.21(13) . . ?
O1 C21 C22 104.7(2) . . ?
C23 C22 C21 105.0(3) . . ?
C22 C23 C24 105.2(2) . . ?
O1 C24 C23 105.1(2) . . ?

loop_
_geom_bond_atom_site_label_1
_geom_bond_atom_site_label_2
_geom_bond_distance
_geom_bond_site_symmetry_2
_geom_bond_publ_flag
V1 N3 1.9416(17) . ?
V1 N4 1.9441(17) . ?
V1 O1 2.1028(14) . ?
V1 N1 2.1588(17) . ?
V1 Cl1 2.2918(7) . ?
V1 P1 2.8498(6) . ?
V1 P2 2.8513(6) . ?
P1 N3 1.7133(18) . ?
P1 N2 1.7316(18) . ?
P1 N1 1.7921(17) . ?
P1 P2 2.6618(8) . ?
P2 N4 1.7042(17) . ?
P2 N2 1.7287(18) . ?
P2 N1 1.7983(18) . ?
N1 C1 1.515(3) . ?
N2 C5 1.479(3) . ?
N3 C9 1.419(3) . ?
N4 C15 1.415(2) . ?
C1 C2 1.525(3) . ?
C1 C4 1.528(3) . ?
C1 C3 1.536(3) . ?
C5 C8 1.535(3) . ?
C5 C6 1.536(3) . ?
C5 C7 1.539(3) . ?
C9 C14 1.394(3) . ?
C9 C10 1.404(3) . ?
C10 C11 1.386(3) . ?
C11 C12 1.381(4) . ?
C12 C13 1.377(4) . ?
C13 C14 1.389(3) . ?
C15 C20 1.396(3) . ?
C15 C16 1.401(3) . ?
C16 C17 1.383(3) . ?
C17 C18 1.385(3) . ?
C18 C19 1.374(3) . ?
C19 C20 1.393(3) . ?
O1 C21 1.461(3) . ?
O1 C24 1.462(3) . ?
C21 C22 1.487(4) . ?
C22 C23 1.474(4) . ?
C23 C24 1.503(4) . ?

loop_
_geom_torsion_atom_site_label_1
_geom_torsion_atom_site_label_2
_geom_torsion_atom_site_label_3
_geom_torsion_atom_site_label_4
_geom_torsion
_geom_torsion_site_symmetry_1
_geom_torsion_site_symmetry_2
_geom_torsion_site_symmetry_3
_geom_torsion_site_symmetry_4
_geom_torsion_publ_flag
N4 V1 P1 N3 129.49(11) . . . . ?
O1 V1 P1 N3 35.54(11) . . . . ?
N1 V1 P1 N3 -163.17(12) . . . . ?
Cl1 V1 P1 N3 -98.78(10) . . . . ?
P2 V1 P1 N3 147.41(9) . . . . ?
N3 V1 P1 N2 -118.64(11) . . . . ?
N4 V1 P1 N2 10.85(8) . . . . ?
O1 V1 P1 N2 -83.09(8) . . . . ?
N1 V1 P1 N2 78.20(9) . . . . ?
Cl1 V1 P1 N2 142.58(7) . . . . ?
P2 V1 P1 N2 28.77(6) . . . . ?
N3 V1 P1 N1 163.17(12) . . . . ?
N4 V1 P1 N1 -67.34(9) . . . . ?
O1 V1 P1 N1 -161.29(9) . . . . ?
Cl1 V1 P1 N1 64.39(8) . . . . ?
P2 V1 P1 N1 -49.43(7) . . . . ?
N3 V1 P1 P2 -147.41(9) . . . . ?
N4 V1 P1 P2 -17.92(5) . . . . ?
O1 V1 P1 P2 -111.87(6) . . . . ?
N1 V1 P1 P2 49.43(7) . . . . ?
Cl1 V1 P1 P2 113.81(3) . . . . ?
N3 P1 P2 N4 -0.49(9) . . . . ?
N2 P1 P2 N4 -110.30(11) . . . . ?
N1 P1 P2 N4 79.58(10) . . . . ?
V1 P1 P2 N4 20.77(6) . . . . ?
N3 P1 P2 N2 109.82(11) . . . . ?
N1 P1 P2 N2 -170.11(12) . . . . ?
V1 P1 P2 N2 131.08(9) . . . . ?
N3 P1 P2 N1 -80.07(10) . . . . ?
N2 P1 P2 N1 170.11(12) . . . . ?
V1 P1 P2 N1 -58.81(8) . . . . ?
N3 P1 P2 V1 -21.26(6) . . . . ?
N2 P1 P2 V1 -131.08(9) . . . . ?
N1 P1 P2 V1 58.81(8) . . . . ?
N3 V1 P2 N4 -129.74(10) . . . . ?
O1 V1 P2 N4 -33.46(10) . . . . ?
N1 V1 P2 N4 162.56(12) . . . . ?
Cl1 V1 P2 N4 95.77(9) . . . . ?
P1 V1 P2 N4 -148.21(9) . . . . ?
N3 V1 P2 N2 -10.36(8) . . . . ?
N4 V1 P2 N2 119.38(11) . . . . ?
O1 V1 P2 N2 85.92(8) . . . . ?
N1 V1 P2 N2 -78.05(9) . . . . ?
Cl1 V1 P2 N2 -144.85(6) . . . . ?
P1 V1 P2 N2 -28.82(6) . . . . ?
N3 V1 P2 N1 67.70(9) . . . . ?
N4 V1 P2 N1 -162.56(12) . . . . ?
O1 V1 P2 N1 163.98(9) . . . . ?
Cl1 V1 P2 N1 -66.79(8) . . . . ?
P1 V1 P2 N1 49.23(7) . . . . ?
N3 V1 P2 P1 18.47(5) . . . . ?
N4 V1 P2 P1 148.21(9) . . . . ?
O1 V1 P2 P1 114.75(5) . . . . ?
N1 V1 P2 P1 -49.23(7) . . . . ?
Cl1 V1 P2 P1 -116.02(3) . . . . ?
N3 P1 N1 C1 -128.45(16) . . . . ?
N2 P1 N1 C1 122.13(16) . . . . ?
P2 P1 N1 C1 128.50(18) . . . . ?
V1 P1 N1 C1 -139.57(18) . . . . ?
N3 P1 N1 P2 103.05(9) . . . . ?
N2 P1 N1 P2 -6.36(8) . . . . ?
V1 P1 N1 P2 91.93(8) . . . . ?
N3 P1 N1 V1 11.12(8) . . . . ?
N2 P1 N1 V1 -98.30(8) . . . . ?
P2 P1 N1 V1 -91.93(8) . . . . ?
N4 P2 N1 C1 127.29(16) . . . . ?
N2 P2 N1 C1 -122.80(16) . . . . ?
P1 P2 N1 C1 -129.18(18) . . . . ?
V1 P2 N1 C1 138.79(17) . . . . ?
N4 P2 N1 P1 -103.53(8) . . . . ?
N2 P2 N1 P1 6.37(8) . . . . ?
V1 P2 N1 P1 -92.03(8) . . . . ?
N4 P2 N1 V1 -11.50(8) . . . . ?
N2 P2 N1 V1 98.40(8) . . . . ?
P1 P2 N1 V1 92.03(8) . . . . ?
N3 V1 N1 C1 122.73(18) . . . . ?
N4 V1 N1 C1 -120.83(18) . . . . ?
O1 V1 N1 C1 -175.14(17) . . . . ?
Cl1 V1 N1 C1 -0.37(17) . . . . ?
P1 V1 N1 C1 132.9(2) . . . . ?
P2 V1 N1 C1 -131.32(19) . . . . ?
N3 V1 N1 P1 -10.20(7) . . . . ?
N4 V1 N1 P1 106.25(8) . . . . ?
O1 V1 N1 P1 51.9(2) . . . . ?
Cl1 V1 N1 P1 -133.29(6) . . . . ?
P2 V1 N1 P1 95.76(9) . . . . ?
N3 V1 N1 P2 -105.95(8) . . . . ?
N4 V1 N1 P2 10.49(7) . . . . ?
O1 V1 N1 P2 -43.8(2) . . . . ?
Cl1 V1 N1 P2 130.95(5) . . . . ?
P1 V1 N1 P2 -95.76(9) . . . . ?
N4 P2 N2 C5 -89.81(19) . . . . ?
N1 P2 N2 C5 -176.27(19) . . . . ?
P1 P2 N2 C5 -169.6(2) . . . . ?
V1 P2 N2 C5 -127.79(18) . . . . ?
N4 P2 N2 P1 79.79(10) . . . . ?
N1 P2 N2 P1 -6.68(8) . . . . ?
V1 P2 N2 P1 41.80(7) . . . . ?
N3 P1 N2 C5 89.56(19) . . . . ?
N1 P1 N2 C5 176.29(19) . . . . ?
P2 P1 N2 C5 169.6(2) . . . . ?
V1 P1 N2 C5 127.77(18) . . . . ?
N3 P1 N2 P2 -80.03(10) . . . . ?
N1 P1 N2 P2 6.70(8) . . . . ?
V1 P1 N2 P2 -41.83(7) . . . . ?
N2 P1 N3 C9 -109.33(17) . . . . ?
N1 P1 N3 C9 169.72(17) . . . . ?
P2 P1 N3 C9 -148.81(16) . . . . ?
V1 P1 N3 C9 -177.6(2) . . . . ?
N2 P1 N3 V1 68.28(10) . . . . ?
N1 P1 N3 V1 -12.67(9) . . . . ?
P2 P1 N3 V1 28.80(8) . . . . ?
N4 V1 N3 C9 122.4(2) . . . . ?
O1 V1 N3 C9 24.8(2) . . . . ?
N1 V1 N3 C9 -171.9(2) . . . . ?
Cl1 V1 N3 C9 -73.0(2) . . . . ?
P1 V1 N3 C9 177.2(3) . . . . ?
P2 V1 N3 C9 150.8(2) . . . . ?
N4 V1 N3 P1 -54.85(10) . . . . ?
O1 V1 N3 P1 -152.41(8) . . . . ?
N1 V1 N3 P1 10.92(8) . . . . ?
Cl1 V1 N3 P1 109.82(8) . . . . ?
P2 V1 N3 P1 -26.44(7) . . . . ?
N2 P2 N4 C15 113.90(16) . . . . ?
N1 P2 N4 C15 -165.34(17) . . . . ?
P1 P2 N4 C15 153.44(15) . . . . ?
V1 P2 N4 C15 -178.4(2) . . . . ?
N2 P2 N4 V1 -67.66(10) . . . . ?
N1 P2 N4 V1 13.11(9) . . . . ?
P1 P2 N4 V1 -28.11(8) . . . . ?
N3 V1 N4 C15 -127.19(18) . . . . ?
O1 V1 N4 C15 -28.34(19) . . . . ?
N1 V1 N4 C15 166.9(2) . . . . ?
Cl1 V1 N4 C15 67.68(19) . . . . ?
P1 V1 N4 C15 -155.94(18) . . . . ?
P2 V1 N4 C15 178.2(2) . . . . ?
N3 V1 N4 P2 54.56(10) . . . . ?
O1 V1 N4 P2 153.42(8) . . . . ?
N1 V1 N4 P2 -11.35(8) . . . . ?
Cl1 V1 N4 P2 -110.56(7) . . . . ?
P1 V1 N4 P2 25.82(7) . . . . ?
P1 N1 C1 C2 62.5(2) . . . . ?
P2 N1 C1 C2 179.49(15) . . . . ?
V1 N1 C1 C2 -59.7(2) . . . . ?
P1 N1 C1 C4 -178.20(15) . . . . ?
P2 N1 C1 C4 -61.2(2) . . . . ?
V1 N1 C1 C4 59.6(2) . . . . ?
P1 N1 C1 C3 -57.6(2) . . . . ?
P2 N1 C1 C3 59.4(2) . . . . ?
V1 N1 C1 C3 -179.81(14) . . . . ?
P2 N2 C5 C8 86.5(2) . . . . ?
P1 N2 C5 C8 -80.3(2) . . . . ?
P2 N2 C5 C6 -34.1(3) . . . . ?
P1 N2 C5 C6 159.15(17) . . . . ?
P2 N2 C5 C7 -152.28(17) . . . . ?
P1 N2 C5 C7 41.0(3) . . . . ?
P1 N3 C9 C14 22.4(3) . . . . ?
V1 N3 C9 C14 -154.35(18) . . . . ?
P1 N3 C9 C10 -156.36(17) . . . . ?
V1 N3 C9 C10 26.9(3) . . . . ?
C14 C9 C10 C11 0.9(3) . . . . ?
N3 C9 C10 C11 179.7(2) . . . . ?
C9 C10 C11 C12 -1.2(4) . . . . ?
C10 C11 C12 C13 0.5(4) . . . . ?
C11 C12 C13 C14 0.4(4) . . . . ?
C12 C13 C14 C9 -0.7(4) . . . . ?
C10 C9 C14 C13 0.1(4) . . . . ?
N3 C9 C14 C13 -178.7(2) . . . . ?
P2 N4 C15 C20 -30.9(3) . . . . ?
V1 N4 C15 C20 151.14(18) . . . . ?
P2 N4 C15 C16 148.16(16) . . . . ?
V1 N4 C15 C16 -29.8(3) . . . . ?
C20 C15 C16 C17 -0.1(3) . . . . ?
N4 C15 C16 C17 -179.25(19) . . . . ?
C15 C16 C17 C18 0.7(3) . . . . ?
C16 C17 C18 C19 -0.8(4) . . . . ?
C17 C18 C19 C20 0.4(4) . . . . ?
C18 C19 C20 C15 0.2(4) . . . . ?
C16 C15 C20 C19 -0.3(3) . . . . ?
N4 C15 C20 C19 178.8(2) . . . . ?
N3 V1 O1 C21 55.72(16) . . . . ?
N4 V1 O1 C21 -54.59(16) . . . . ?
N1 V1 O1 C21 -3.1(3) . . . . ?
Cl1 V1 O1 C21 -178.08(15) . . . . ?
P1 V1 O1 C21 35.61(17) . . . . ?
P2 V1 O1 C21 -35.76(16) . . . . ?
N3 V1 O1 C24 -126.46(19) . . . . ?
N4 V1 O1 C24 123.23(19) . . . . ?
N1 V1 O1 C24 174.7(2) . . . . ?
Cl1 V1 O1 C24 -0.25(18) . . . . ?
P1 V1 O1 C24 -146.57(17) . . . . ?
P2 V1 O1 C24 142.06(17) . . . . ?
C24 O1 C21 C22 -15.8(3) . . . . ?
V1 O1 C21 C22 162.48(19) . . . . ?
O1 C21 C22 C23 29.5(3) . . . . ?
C21 C22 C23 C24 -32.1(4) . . . . ?
C21 O1 C24 C23 -3.9(3) . . . . ?
V1 O1 C24 C23 178.17(19) . . . . ?
C22 C23 C24 O1 22.2(3) . . . . ?
